data_4518486
loop_
_publ_author_name
'Zhu, Weijie'
'Li, Errui'
'Huang, Feihe'

_publ_section_title
;
 Highly Selective Separation of Isopropylbenzene and \a-Methylstyrene by
 Nonporous Adaptive Crystals of Perbromoethylated Pillararene via Vapor-
 and Liquid-Phase Adsorptions.
;
_journal_issue 6
_journal_name_full 'ACS applied materials &amp; interfaces'
_journal_page_first 7370
_journal_page_last 7376
_journal_paper_doi 10.1021/acsami.0c23059
_journal_volume 13
_journal_year 2021
_chemical_formula_moiety 'C66 H72 Br12 O12, C9 H12'
_chemical_formula_sum 'C75 H84 Br12 O12'
_chemical_formula_weight 2136.34
_space_group_crystal_system triclinic
_space_group_IT_number 2
_space_group_name_Hall '-P 1'
_space_group_name_H-M_alt 'P -1'
_atom_sites_solution_hydrogens geom
_atom_sites_solution_primary dual
_audit_creation_date 2019-11-02
_audit_creation_method
;
Olex2 1.2
(compiled 2018.05.29 svn.r3508 for OlexSys, GUI svn.r5506)
;
_cell_angle_alpha 83.9386(8)
_cell_angle_beta 75.6551(8)
_cell_angle_gamma 76.0824(7)
_cell_formula_units_Z 2
_cell_length_a 13.9241(2)
_cell_length_b 17.2403(2)
_cell_length_c 17.6750(2)
_cell_measurement_reflns_used 9875
_cell_measurement_temperature 170(2)
_cell_measurement_theta_max 54.87
_cell_measurement_theta_min 3.29
_cell_volume 3985.24(9)
_computing_cell_refinement 'SAINT v8.37A (Bruker, 2015)'
_computing_data_reduction 'SAINT v8.37A (Bruker, 2015)'
_computing_molecular_graphics 'Olex2 (Dolomanov et al., 2009)'
_computing_publication_material 'Olex2 (Dolomanov et al., 2009)'
_computing_structure_refinement 'ShelXL (Sheldrick, 2015)'
_computing_structure_solution 'ShelXT (Sheldrick, 2015)'
_diffrn_ambient_temperature 170.15
_diffrn_measured_fraction_theta_full 0.993
_diffrn_measured_fraction_theta_max 0.990
_diffrn_measurement_device_type 'Bruker D8 Venture'
_diffrn_measurement_method '\f and \w scans'
_diffrn_radiation_type GaK\a
_diffrn_radiation_wavelength 1.34139
_diffrn_reflns_av_R_equivalents 0.0331
_diffrn_reflns_av_unetI/netI 0.0389
_diffrn_reflns_Laue_measured_fraction_full 0.993
_diffrn_reflns_Laue_measured_fraction_max 0.990
_diffrn_reflns_limit_h_max 16
_diffrn_reflns_limit_h_min -16
_diffrn_reflns_limit_k_max 17
_diffrn_reflns_limit_k_min -21
_diffrn_reflns_limit_l_max 21
_diffrn_reflns_limit_l_min -21
_diffrn_reflns_number 38865
_diffrn_reflns_point_group_measured_fraction_full 0.993
_diffrn_reflns_point_group_measured_fraction_max 0.990
_diffrn_reflns_theta_full 53.594
_diffrn_reflns_theta_max 54.876
_diffrn_reflns_theta_min 2.923
_diffrn_standards_number 0
_exptl_absorpt_coefficient_mu 5.270
_exptl_absorpt_correction_T_max 0.7508
_exptl_absorpt_correction_T_min 0.4944
_exptl_absorpt_correction_type multi-scan
_exptl_absorpt_process_details
'SADABS-2016/2 (Bruker,2016/2) was used for absorption correction. wR2(int) was 0.0953 before and 0.0489 after correction. The Ratio of minimum to maximum transmission is 0.6585. The \l/2 correction factor is Not present.'
_exptl_crystal_colour colourless
_exptl_crystal_colour_primary colourless
_exptl_crystal_density_diffrn 1.780
_exptl_crystal_description block
_exptl_crystal_F_000 2100
_exptl_crystal_size_max 0.18
_exptl_crystal_size_mid 0.16
_exptl_crystal_size_min 0.16
_refine_diff_density_max 3.088
_refine_diff_density_min -2.306
_refine_diff_density_rms 0.138
_refine_ls_extinction_method none
_refine_ls_goodness_of_fit_ref 1.035
_refine_ls_hydrogen_treatment constr
_refine_ls_matrix_type full
_refine_ls_number_parameters 921
_refine_ls_number_reflns 14982
_refine_ls_number_restraints 104
_refine_ls_restrained_S_all 1.132
_refine_ls_R_factor_all 0.0797
_refine_ls_R_factor_gt 0.0677
_refine_ls_shift/su_max 0.033
_refine_ls_shift/su_mean 0.001
_refine_ls_structure_factor_coef Fsqd
_refine_ls_weighting_details 'w=1/[\s^2^(Fo^2^)+(0.0823P)^2^+25.7344P] where P=(Fo^2^+2Fc^2^)/3'
_refine_ls_weighting_scheme calc
_refine_ls_wR_factor_gt 0.1727
_refine_ls_wR_factor_ref 0.1836
_reflns_Friedel_coverage 0.000
_reflns_number_gt 12459
_reflns_number_total 14982
_reflns_threshold_expression 'I > 2\s(I)'
_cod_data_source_file am0c23059_si_004.cif
_cod_data_source_block 191102zwj_1_0m
_cod_depositor_comments 'Adding full bibliography for 4518485--4518488.cif.'
_cod_database_code 4518486
_shelx_shelxl_version_number 2016/6
_shelx_space_group_comment
;
The symmetry employed for this shelxl refinement is uniquely defined
by the following loop, which should always be used as a source of
symmetry information in preference to the above space-group names.
They are only intended as comments.
;
_shelx_estimated_absorpt_t_max 0.486
_shelx_estimated_absorpt_t_min 0.451
_olex2_refinement_description
;
1. Fixed Uiso
 At 1.2 times of:
  All C(H) groups, All C(H,H) groups, All C(H,H,H,H) groups
 At 1.5 times of:
  All C(H,H,H) groups
2. Restrained distances
 C73-C67 = C75-C73 = C74-C73
 1.53 with sigma of 0.02
 H72-H74A
 2 with sigma of 0.02
 Br6-Br0A = Br0A-C31
 3 with sigma of 0.02
 Br0A-C31
 1.8 with sigma of 0.02
 Br1A-C53
 1.8 with sigma of 0.02
 Br0A-C30
 2.9 with sigma of 0.01
3. Uiso/Uaniso restraints and constraints
C70 \\sim C67 \\sim C68 \\sim C72 \\sim C73 \\sim C69 \\sim C71 \\sim C74 \\sim
C75: within 2A with sigma of 0.01 and sigma for terminal atoms of 0.02
C53 \\sim Br1A \\sim Br10 \\sim C31 \\sim Br0A \\sim Br6: within 2A with sigma
of 0.01 and sigma for terminal atoms of 0.02
O6 \\sim C30 \\sim C31: within 2A with sigma of 0.01 and sigma for terminal
atoms of 0.02
4. Others
 Fixed Sof: Br1(0.75) Br6(0.75) Br10(0.75) H1AA(0.75) H1AB(0.75) H1BC(0.25)
 H1BD(0.25) H31A(0.75) H31B(0.75) H31C(0.25) H31D(0.25) H53A(0.75) H53B(0.75)
 H53C(0.25) H53D(0.25) Br0A(0.25) Br2A(0.25) Br1A(0.25)
5.a Ternary CH refined with riding coordinates:
 C73(H73)
5.b Secondary CH2 refined with riding coordinates:
 C1(H1AA,H1AB), C1(H1BC,H1BD), C2(H2A,H2B), C7(H7A,H7B), C8(H8A,H8B), C11(H11A,
 H11B), C14(H14A,H14B), C15(H15A,H15B), C19(H19A,H19B), C20(H20A,H20B),
 C22(H22A,H22B), C25(H25A,H25B), C26(H26A,H26B), C30(H30A,H30B), C31(H31A,H31B),
  C31(H31C,H31D), C33(H33A,H33B), C36(H36A,H36B), C37(H37A,H37B), C41(H41A,
 H41B), C42(H42A,H42B), C44(H44A,H44B), C47(H47A,H47B), C48(H48A,H48B),
 C52(H52A,H52B), C53(H53A,H53B), C53(H53C,H53D), C55(H55A,H55B), C58(H58A,H58B),
  C59(H59A,H59B), C63(H63A,H63B), C64(H64A,H64B), C66(H66A,H66B)
5.c Aromatic/amide H refined with riding coordinates:
 C4(H4), C9(H9), C16(H16), C21(H21), C27(H27), C32(H32), C38(H38), C43(H43),
 C49(H49), C54(H54), C60(H60), C65(H65), C68(H68), C69(H69), C70(H70), C71(H71),
  C72(H72)
5.d Idealised Me refined as rotating group:
 C74(H74A,H74B,H74C), C75(H75A,H75B,H75C)
;
_olex2_submission_special_instructions 'No special instructions were received'

loop_
_space_group_symop_operation_xyz
'x, y, z'
'-x, -y, -z'

loop_
_atom_site_label
_atom_site_type_symbol
_atom_site_fract_x
_atom_site_fract_y
_atom_site_fract_z
_atom_site_U_iso_or_equiv
_atom_site_adp_type
_atom_site_occupancy
_atom_site_site_symmetry_order
_atom_site_calc_flag
_atom_site_refinement_flags_posn
_atom_site_refinement_flags_adp
_atom_site_refinement_flags_occupancy
_atom_site_disorder_assembly
_atom_site_disorder_group
Br1 Br 0.82666(15) -0.21477(9) 0.24786(12) 0.0872(5) Uani 0.75 1 d . . P A 1
Br2 Br 0.39828(8) 0.35751(6) 0.63091(7) 0.0786(3) Uani 1 1 d . . . . .
Br3 Br 0.60436(5) 0.11442(4) 0.68600(4) 0.04108(18) Uani 1 1 d . . . . .
Br4 Br 1.24847(6) -0.17156(6) 0.18996(5) 0.0646(3) Uani 1 1 d . . . . .
Br5 Br 0.95160(7) 0.27122(5) 0.59699(5) 0.0589(2) Uani 1 1 d . . . . .
Br6 Br 1.04856(12) 0.08249(8) -0.03857(9) 0.0736(4) Uani 0.75 1 d D U P B 1
Br7 Br 0.93674(8) 0.50819(6) 0.41221(6) 0.0662(3) Uani 1 1 d . . . . .
Br8 Br 0.87505(10) 0.34237(7) -0.18158(6) 0.0788(3) Uani 1 1 d . . . . .
Br9 Br 0.66472(6) 0.74727(4) 0.06138(4) 0.04373(18) Uani 1 1 d . . . . .
Br10 Br 0.73804(11) 0.08201(7) 0.03298(9) 0.0413(3) Uani 0.75 1 d . U P C 1
Br11 Br 0.33233(8) 0.59714(5) 0.34957(7) 0.0729(3) Uani 1 1 d . . . . .
Br12 Br 0.50722(6) -0.04690(4) 0.10545(4) 0.04469(19) Uani 1 1 d . . . . .
O1 O 0.6786(4) -0.0604(3) 0.3211(3) 0.0466(12) Uani 1 1 d . . . . .
O2 O 0.4037(3) 0.1894(2) 0.4827(2) 0.0316(9) Uani 1 1 d . . . . .
O3 O 0.7570(3) 0.0979(2) 0.5253(2) 0.0294(8) Uani 1 1 d . . . . .
O4 O 1.0610(3) -0.0463(3) 0.2842(2) 0.0350(9) Uani 1 1 d . . . . .
O5 O 1.0846(3) 0.2148(2) 0.4255(2) 0.0306(9) Uani 1 1 d . . . . .
O6 O 1.1248(4) 0.2092(3) 0.1073(3) 0.0434(11) Uani 1 1 d . U . . .
O7 O 0.9270(3) 0.4294(3) 0.2586(2) 0.0340(9) Uani 1 1 d . . . . .
O8 O 0.9333(4) 0.4235(3) -0.0540(3) 0.0447(11) Uani 1 1 d . . . . .
O9 O 0.5892(3) 0.5926(2) 0.1436(3) 0.0389(10) Uani 1 1 d . . . . .
O10 O 0.5603(3) 0.3119(3) 0.0344(3) 0.0396(10) Uani 1 1 d . . . . .
O11 O 0.3355(3) 0.4288(2) 0.2784(2) 0.0321(9) Uani 1 1 d . . . . .
O12 O 0.3919(3) 0.1188(2) 0.1926(2) 0.0281(8) Uani 1 1 d . . . . .
C1 C 0.7400(13) -0.1353(7) 0.2107(6) 0.121(6) Uani 1 1 d . . . . .
H1AA H 0.779655 -0.117824 0.159891 0.145 Uiso 0.75 1 calc R . P A 1
H1AB H 0.689853 -0.160973 0.198146 0.145 Uiso 0.75 1 calc R . P A 1
H1BC H 0.806310 -0.124070 0.182056 0.145 Uiso 0.25 1 calc R . P A 2
H1BD H 0.705714 -0.144551 0.170777 0.145 Uiso 0.25 1 calc R . P A 2
C2 C 0.6848(8) -0.0672(5) 0.2444(4) 0.069(3) Uani 1 1 d . . . . .
H2A H 0.614650 -0.059624 0.237350 0.083 Uiso 1 1 calc R . . . .
H2B H 0.712806 -0.022419 0.214888 0.083 Uiso 1 1 calc R . . . .
C3 C 0.6084(4) 0.0020(3) 0.3610(3) 0.0239(11) Uani 1 1 d . . . . .
C4 C 0.5209(4) 0.0413(3) 0.3369(3) 0.0237(10) Uani 1 1 d . . . . .
H4 H 0.508260 0.025690 0.290943 0.028 Uiso 1 1 calc R . . . .
C5 C 0.4513(4) 0.1031(3) 0.3785(3) 0.0191(10) Uani 1 1 d . . . . .
C6 C 0.4735(4) 0.1258(3) 0.4440(3) 0.0224(10) Uani 1 1 d . . . . .
C7 C 0.4341(5) 0.2241(4) 0.5395(4) 0.0386(14) Uani 1 1 d . . . . .
H7A H 0.503991 0.232513 0.519114 0.046 Uiso 1 1 calc R . . . .
H7B H 0.432904 0.188706 0.587481 0.046 Uiso 1 1 calc R . . . .
C8 C 0.3601(7) 0.3028(5) 0.5572(6) 0.071(3) Uani 1 1 d . . . . .
H8A H 0.290953 0.293541 0.579157 0.085 Uiso 1 1 calc R . . . .
H8B H 0.359111 0.336495 0.508327 0.085 Uiso 1 1 calc R . . . .
C9 C 0.5594(4) 0.0847(3) 0.4702(3) 0.0207(10) Uani 1 1 d . . . . .
H9 H 0.571159 0.099769 0.516758 0.025 Uiso 1 1 calc R . . . .
C10 C 0.6280(4) 0.0220(3) 0.4291(3) 0.0196(10) Uani 1 1 d . . . . .
C11 C 0.7170(4) -0.0261(3) 0.4608(3) 0.0222(10) Uani 1 1 d . . . . .
H11A H 0.728773 -0.082526 0.447619 0.027 Uiso 1 1 calc R . . . .
H11B H 0.698071 -0.024454 0.518482 0.027 Uiso 1 1 calc R . . . .
C12 C 0.8159(4) 0.0012(3) 0.4312(3) 0.0217(10) Uani 1 1 d . . . . .
C13 C 0.8367(4) 0.0614(3) 0.4681(3) 0.0224(10) Uani 1 1 d . . . . .
C14 C 0.7774(4) 0.1503(3) 0.5733(3) 0.0271(11) Uani 1 1 d . . . . .
H14A H 0.811441 0.190607 0.540472 0.033 Uiso 1 1 calc R . . . .
H14B H 0.822457 0.119777 0.606727 0.033 Uiso 1 1 calc R . . . .
C15 C 0.6765(4) 0.1909(3) 0.6232(3) 0.0313(12) Uani 1 1 d . . . . .
H15A H 0.633992 0.223712 0.588975 0.038 Uiso 1 1 calc R . . . .
H15B H 0.688382 0.227257 0.658027 0.038 Uiso 1 1 calc R . . . .
C16 C 0.9317(4) 0.0798(3) 0.4478(3) 0.0226(10) Uani 1 1 d . . . . .
H16 H 0.945574 0.118143 0.476005 0.027 Uiso 1 1 calc R . . . .
C17 C 1.0071(4) 0.0429(3) 0.3866(3) 0.0216(10) Uani 1 1 d . . . . .
C18 C 0.9845(4) -0.0129(3) 0.3465(3) 0.0246(11) Uani 1 1 d . . . . .
C19 C 1.0370(5) -0.0987(4) 0.2383(4) 0.0362(13) Uani 1 1 d . . . . .
H19A H 0.972182 -0.073629 0.223244 0.043 Uiso 1 1 calc R . . . .
H19B H 1.029191 -0.149273 0.268852 0.043 Uiso 1 1 calc R . . . .
C20 C 1.1220(5) -0.1155(5) 0.1663(4) 0.0464(16) Uani 1 1 d . . . . .
H20A H 1.130888 -0.064228 0.137634 0.056 Uiso 1 1 calc R . . . .
H20B H 1.102912 -0.147736 0.131510 0.056 Uiso 1 1 calc R . . . .
C21 C 0.8912(4) -0.0352(3) 0.3697(3) 0.0236(10) Uani 1 1 d . . . . .
H21 H 0.878942 -0.075664 0.343225 0.028 Uiso 1 1 calc R . . . .
C22 C 1.1097(4) 0.0649(3) 0.3654(3) 0.0247(11) Uani 1 1 d . . . . .
H22A H 1.129904 0.071454 0.413902 0.030 Uiso 1 1 calc R . . . .
H22B H 1.161191 0.021023 0.337051 0.030 Uiso 1 1 calc R . . . .
C23 C 1.1075(4) 0.1414(3) 0.3151(3) 0.0210(10) Uani 1 1 d . . . . .
C24 C 1.0966(4) 0.2151(3) 0.3458(3) 0.0248(11) Uani 1 1 d . . . . .
C25 C 1.1018(5) 0.2817(3) 0.4568(3) 0.0313(12) Uani 1 1 d . . . . .
H25A H 1.051378 0.330636 0.446857 0.038 Uiso 1 1 calc R . . . .
H25B H 1.170665 0.290071 0.431654 0.038 Uiso 1 1 calc R . . . .
C26 C 1.0918(5) 0.2650(4) 0.5426(4) 0.0378(14) Uani 1 1 d . . . . .
H26A H 1.118914 0.304173 0.563456 0.045 Uiso 1 1 calc R . . . .
H26B H 1.132553 0.210884 0.552108 0.045 Uiso 1 1 calc R . . . .
C27 C 1.0976(4) 0.2840(3) 0.2972(3) 0.0254(11) Uani 1 1 d . . . . .
H27 H 1.092231 0.333345 0.318915 0.030 Uiso 1 1 calc R . . . .
C28 C 1.1064(4) 0.2818(3) 0.2171(3) 0.0252(11) Uani 1 1 d . . . . .
C29 C 1.1143(4) 0.2088(3) 0.1872(3) 0.0273(11) Uani 1 1 d . . . . .
C30 C 1.0833(11) 0.1660(7) 0.0943(6) 0.109(3) Uani 1 1 d D U . . .
H30A H 1.016709 0.172428 0.132296 0.131 Uiso 1 1 calc R . . . .
H30B H 1.122450 0.110955 0.102627 0.131 Uiso 1 1 calc R . . . .
C31 C 1.0639(9) 0.1756(6) 0.0067(6) 0.082(3) Uani 1 1 d D U . . .
H31A H 1.121278 0.195156 -0.028665 0.098 Uiso 0.75 1 calc R . P B 1
H31B H 1.001772 0.218121 0.006634 0.098 Uiso 0.75 1 calc R . P B 1
H31C H 1.088861 0.220488 -0.025420 0.098 Uiso 0.25 1 calc R . P B 2
H31D H 0.992636 0.177800 0.005326 0.098 Uiso 0.25 1 calc R . P B 2
C32 C 1.1154(4) 0.1398(3) 0.2350(3) 0.0276(11) Uani 1 1 d . . . . .
H32 H 1.121719 0.090471 0.212863 0.033 Uiso 1 1 calc R . . . .
C33 C 1.1111(4) 0.3566(3) 0.1636(3) 0.0262(11) Uani 1 1 d . . . . .
H33A H 1.122457 0.398352 0.192633 0.031 Uiso 1 1 calc R . . . .
H33B H 1.170341 0.343937 0.118834 0.031 Uiso 1 1 calc R . . . .
C34 C 1.0168(4) 0.3902(3) 0.1323(3) 0.0240(11) Uani 1 1 d . . . . .
C35 C 0.9259(4) 0.4282(3) 0.1808(3) 0.0282(11) Uani 1 1 d . . . . .
C36 C 0.8329(5) 0.4608(4) 0.3102(4) 0.0424(15) Uani 1 1 d . . . . .
H36A H 0.780009 0.434360 0.303460 0.051 Uiso 1 1 calc R . . . .
H36B H 0.811047 0.518924 0.298436 0.051 Uiso 1 1 calc R . . . .
C37 C 0.8460(6) 0.4463(5) 0.3922(4) 0.0511(18) Uani 1 1 d . . . . .
H37A H 0.874052 0.388642 0.401741 0.061 Uiso 1 1 calc R . . . .
H37B H 0.778783 0.461106 0.428893 0.061 Uiso 1 1 calc R . . . .
C38 C 0.8426(4) 0.4655(4) 0.1501(3) 0.0307(12) Uani 1 1 d . . . . .
H38 H 0.781548 0.491846 0.183647 0.037 Uiso 1 1 calc R . . . .
C39 C 0.8479(4) 0.4645(3) 0.0707(3) 0.0278(12) Uani 1 1 d . . . . .
C40 C 0.9359(4) 0.4236(3) 0.0226(3) 0.0281(11) Uani 1 1 d . . . . .
C41 C 1.0170(5) 0.3813(4) -0.1080(4) 0.0407(15) Uani 1 1 d . . . . .
H41A H 1.032175 0.323780 -0.091792 0.049 Uiso 1 1 calc R . . . .
H41B H 1.078022 0.402714 -0.111857 0.049 Uiso 1 1 calc R . . . .
C42 C 0.9867(6) 0.3930(4) -0.1848(4) 0.0511(18) Uani 1 1 d . . . . .
H42A H 1.045815 0.370012 -0.226367 0.061 Uiso 1 1 calc R . . . .
H42B H 0.965960 0.451004 -0.197725 0.061 Uiso 1 1 calc R . . . .
C43 C 1.0197(4) 0.3875(3) 0.0534(3) 0.0281(11) Uani 1 1 d . . . . .
H43 H 1.080235 0.360361 0.019785 0.034 Uiso 1 1 calc R . . . .
C44 C 0.7608(4) 0.5122(4) 0.0363(4) 0.0330(13) Uani 1 1 d . . . . .
H44A H 0.782322 0.511250 -0.021369 0.040 Uiso 1 1 calc R . . . .
H44B H 0.746552 0.568549 0.050507 0.040 Uiso 1 1 calc R . . . .
C45 C 0.6633(4) 0.4821(3) 0.0631(3) 0.0252(11) Uani 1 1 d . . . . .
C46 C 0.5778(4) 0.5255(3) 0.1115(3) 0.0283(12) Uani 1 1 d . . . . .
C47 C 0.5118(6) 0.6630(4) 0.1431(5) 0.0462(17) Uani 1 1 d . . . . .
H47A H 0.452149 0.659879 0.186616 0.055 Uiso 1 1 calc R . . . .
H47B H 0.489720 0.670168 0.093183 0.055 Uiso 1 1 calc R . . . .
C48 C 0.5576(6) 0.7320(4) 0.1526(4) 0.0492(18) Uani 1 1 d . . . . .
H48A H 0.585957 0.720947 0.199746 0.059 Uiso 1 1 calc R . . . .
H48B H 0.503634 0.781635 0.160087 0.059 Uiso 1 1 calc R . . . .
C49 C 0.4858(4) 0.5014(3) 0.1279(3) 0.0260(11) Uani 1 1 d . . . . .
H49 H 0.426661 0.534193 0.158004 0.031 Uiso 1 1 calc R . . . .
C50 C 0.4789(4) 0.4308(3) 0.1012(3) 0.0233(10) Uani 1 1 d . . . . .
C51 C 0.5676(4) 0.3843(3) 0.0576(3) 0.0275(11) Uani 1 1 d . . . . .
C52 C 0.6524(5) 0.2486(4) 0.0242(5) 0.0453(16) Uani 1 1 d . . . . .
H52A H 0.692895 0.253737 0.061482 0.054 Uiso 1 1 calc R . . . .
H52B H 0.694382 0.252579 -0.029527 0.054 Uiso 1 1 calc R . . . .
C53 C 0.6218(6) 0.1692(5) 0.0389(5) 0.0566(19) Uani 1 1 d D U . . .
H53A H 0.584349 0.163548 -0.000323 0.068 Uiso 0.75 1 calc R . P C 1
H53B H 0.575748 0.167457 0.091317 0.068 Uiso 0.75 1 calc R . P C 1
H53C H 0.597979 0.154677 -0.004896 0.068 Uiso 0.25 1 calc R . P C 2
H53D H 0.571247 0.165598 0.088814 0.068 Uiso 0.25 1 calc R . P C 2
C54 C 0.6577(4) 0.4102(3) 0.0374(3) 0.0293(12) Uani 1 1 d . . . . .
H54 H 0.716314 0.378467 0.005654 0.035 Uiso 1 1 calc R . . . .
C55 C 0.3783(4) 0.4057(3) 0.1178(3) 0.0246(11) Uani 1 1 d . . . . .
H55A H 0.368749 0.389060 0.068770 0.030 Uiso 1 1 calc R . . . .
H55B H 0.322521 0.452375 0.135600 0.030 Uiso 1 1 calc R . . . .
C56 C 0.3712(4) 0.3376(3) 0.1794(3) 0.0220(10) Uani 1 1 d . . . . .
C57 C 0.3535(4) 0.3504(3) 0.2587(3) 0.0232(10) Uani 1 1 d . . . . .
C58 C 0.2760(6) 0.4470(4) 0.3555(4) 0.0432(16) Uani 1 1 d . . . . .
H58A H 0.319230 0.430711 0.393769 0.052 Uiso 1 1 calc R . . . .
H58B H 0.220904 0.417281 0.369526 0.052 Uiso 1 1 calc R . . . .
C59 C 0.2314(6) 0.5350(4) 0.3576(5) 0.0458(16) Uani 1 1 d . . . . .
H59A H 0.179626 0.546257 0.407154 0.055 Uiso 1 1 calc R . . . .
H59B H 0.196864 0.551845 0.314001 0.055 Uiso 1 1 calc R . . . .
C60 C 0.3520(4) 0.2860(3) 0.3135(3) 0.0211(10) Uani 1 1 d . . . . .
H60 H 0.343156 0.295360 0.367120 0.025 Uiso 1 1 calc R . . . .
C61 C 0.3630(4) 0.2093(3) 0.2921(3) 0.0203(10) Uani 1 1 d . . . . .
C62 C 0.3793(4) 0.1963(3) 0.2127(3) 0.0216(10) Uani 1 1 d . . . . .
C63 C 0.3733(5) 0.1077(3) 0.1193(3) 0.0302(12) Uani 1 1 d . . . . .
H63A H 0.427300 0.122491 0.076122 0.036 Uiso 1 1 calc R . . . .
H63B H 0.307167 0.142138 0.113628 0.036 Uiso 1 1 calc R . . . .
C64 C 0.3719(5) 0.0214(4) 0.1158(4) 0.0359(13) Uani 1 1 d . . . . .
H64A H 0.344572 0.015001 0.070786 0.043 Uiso 1 1 calc R . . . .
H64B H 0.326344 0.004647 0.164034 0.043 Uiso 1 1 calc R . . . .
C65 C 0.3831(4) 0.2599(3) 0.1577(3) 0.0224(10) Uani 1 1 d . . . . .
H65 H 0.394098 0.250197 0.103934 0.027 Uiso 1 1 calc R . . . .
C66 C 0.3541(4) 0.1412(3) 0.3536(3) 0.0216(10) Uani 1 1 d . . . . .
H66A H 0.301374 0.161727 0.400166 0.026 Uiso 1 1 calc R . . . .
H66B H 0.330933 0.099553 0.332738 0.026 Uiso 1 1 calc R . . . .
C67 C 0.6831(8) 0.2920(6) 0.3086(7) 0.079(2) Uani 1 1 d D U . . .
C68 C 0.6207(7) 0.3578(7) 0.2835(7) 0.077(2) Uani 1 1 d . U . . .
H68 H 0.614179 0.360391 0.231032 0.092 Uiso 1 1 calc R . . . .
C69 C 0.5680(9) 0.4192(8) 0.3278(7) 0.089(3) Uani 1 1 d . U . . .
H69 H 0.527581 0.464575 0.306423 0.107 Uiso 1 1 calc R . . . .
C70 C 0.5732(10) 0.4157(8) 0.4029(8) 0.098(3) Uani 1 1 d . U . . .
H70 H 0.534074 0.457999 0.435571 0.118 Uiso 1 1 calc R . . . .
C71 C 0.6347(11) 0.3515(9) 0.4331(8) 0.103(3) Uani 1 1 d . U . . .
H71 H 0.639275 0.349607 0.485991 0.124 Uiso 1 1 calc R . . . .
C72 C 0.6920(11) 0.2874(8) 0.3836(8) 0.099(3) Uani 1 1 d . U . . .
H72 H 0.735259 0.242524 0.403090 0.119 Uiso 1 1 calc DR . . . .
C73 C 0.7396(9) 0.2312(8) 0.2448(9) 0.109(3) Uani 1 1 d D U . . .
H73 H 0.753504 0.260811 0.192911 0.130 Uiso 1 1 calc R . . . .
C74 C 0.8373(14) 0.1945(15) 0.2667(14) 0.209(8) Uani 1 1 d D U . . .
H74A H 0.846219 0.225754 0.306613 0.314 Uiso 1 1 calc DGR . . . .
H74B H 0.893365 0.193941 0.220407 0.314 Uiso 1 1 calc GR . . . .
H74C H 0.836841 0.139565 0.287462 0.314 Uiso 1 1 calc GR . . . .
C75 C 0.6732(13) 0.1792(9) 0.2431(11) 0.147(6) Uani 1 1 d D U . . .
H75A H 0.650429 0.156579 0.295894 0.221 Uiso 1 1 calc GR . . . .
H75B H 0.709980 0.135808 0.208093 0.221 Uiso 1 1 calc GR . . . .
H75C H 0.614089 0.209844 0.224036 0.221 Uiso 1 1 calc GR . . . .
Br0A Br 1.1667(8) 0.0574(5) -0.0191(5) 0.161(3) Uani 0.25 1 d D U P B 2
Br2A Br 0.7699(4) -0.2366(2) 0.2693(3) 0.0688(11) Uani 0.25 1 d . . P A 2
Br1A Br 0.7504(8) 0.1129(7) 0.0430(6) 0.171(5) Uani 0.25 1 d D U P C 2

loop_
_atom_site_aniso_label
_atom_site_aniso_U_11
_atom_site_aniso_U_22
_atom_site_aniso_U_33
_atom_site_aniso_U_23
_atom_site_aniso_U_13
_atom_site_aniso_U_12
Br1 0.0833(11) 0.0492(8) 0.1171(14) -0.0359(8) -0.0217(10) 0.0205(8)
Br2 0.0735(6) 0.0675(6) 0.1010(8) -0.0554(6) -0.0383(6) 0.0132(5)
Br3 0.0420(4) 0.0524(4) 0.0318(3) -0.0005(3) -0.0025(3) -0.0230(3)
Br4 0.0369(4) 0.0999(7) 0.0553(5) -0.0336(5) -0.0140(3) 0.0045(4)
Br5 0.0586(5) 0.0660(5) 0.0455(4) -0.0128(4) 0.0117(4) -0.0216(4)
Br6 0.0914(10) 0.0680(8) 0.0806(9) -0.0100(6) -0.0534(8) -0.0167(7)
Br7 0.0765(6) 0.0675(6) 0.0651(6) -0.0194(4) -0.0325(5) -0.0128(5)
Br8 0.1170(9) 0.0774(6) 0.0625(6) -0.0088(5) -0.0470(6) -0.0313(6)
Br9 0.0542(4) 0.0325(3) 0.0438(4) 0.0007(3) -0.0043(3) -0.0165(3)
Br10 0.0393(5) 0.0306(5) 0.0463(6) -0.0090(4) -0.0013(4) 0.0008(4)
Br11 0.0712(6) 0.0409(4) 0.1078(8) -0.0257(5) -0.0055(5) -0.0211(4)
Br12 0.0567(4) 0.0325(3) 0.0353(4) -0.0024(3) -0.0075(3) 0.0055(3)
O1 0.050(3) 0.043(2) 0.044(3) -0.025(2) -0.025(2) 0.021(2)
O2 0.0259(19) 0.035(2) 0.034(2) -0.0147(17) -0.0130(17) 0.0057(16)
O3 0.0229(19) 0.037(2) 0.030(2) -0.0133(17) -0.0011(15) -0.0109(16)
O4 0.026(2) 0.041(2) 0.036(2) -0.0152(18) 0.0063(17) -0.0113(17)
O5 0.044(2) 0.0265(19) 0.0240(19) 0.0039(15) -0.0089(17) -0.0132(17)
O6 0.067(3) 0.036(2) 0.032(2) 0.0030(18) -0.017(2) -0.017(2)
O7 0.026(2) 0.045(2) 0.026(2) -0.0012(17) -0.0073(16) 0.0019(17)
O8 0.053(3) 0.045(3) 0.035(2) -0.006(2) -0.023(2) 0.006(2)
O9 0.048(3) 0.026(2) 0.050(3) -0.0018(18) -0.018(2) -0.0154(19)
O10 0.038(2) 0.041(2) 0.043(2) -0.0165(19) -0.0019(19) -0.0152(19)
O11 0.046(2) 0.0201(18) 0.029(2) -0.0026(15) -0.0035(18) -0.0094(17)
O12 0.041(2) 0.0207(18) 0.0225(19) -0.0019(14) -0.0114(16) -0.0034(16)
C1 0.193(15) 0.095(8) 0.059(6) -0.053(6) -0.042(8) 0.030(9)
C2 0.083(6) 0.066(5) 0.032(4) -0.015(4) -0.006(4) 0.032(5)
C3 0.023(3) 0.020(2) 0.027(3) -0.004(2) -0.006(2) -0.003(2)
C4 0.025(3) 0.024(2) 0.025(3) -0.001(2) -0.011(2) -0.006(2)
C5 0.020(2) 0.018(2) 0.021(2) 0.0044(18) -0.0045(19) -0.0083(19)
C6 0.020(2) 0.026(3) 0.022(3) -0.001(2) -0.003(2) -0.007(2)
C7 0.035(3) 0.043(3) 0.040(3) -0.017(3) -0.018(3) 0.004(3)
C8 0.067(5) 0.069(5) 0.084(6) -0.043(5) -0.048(5) 0.021(4)
C9 0.018(2) 0.025(2) 0.021(2) 0.0002(19) -0.0052(19) -0.0061(19)
C10 0.017(2) 0.018(2) 0.024(3) 0.0044(19) -0.0062(19) -0.0060(19)
C11 0.020(2) 0.021(2) 0.027(3) 0.004(2) -0.008(2) -0.009(2)
C12 0.019(2) 0.021(2) 0.026(3) 0.004(2) -0.009(2) -0.0042(19)
C13 0.020(2) 0.025(2) 0.023(3) 0.002(2) -0.005(2) -0.007(2)
C14 0.029(3) 0.028(3) 0.027(3) -0.003(2) -0.005(2) -0.012(2)
C15 0.034(3) 0.027(3) 0.031(3) -0.005(2) -0.005(2) -0.004(2)
C16 0.021(2) 0.022(2) 0.025(3) 0.001(2) -0.008(2) -0.005(2)
C17 0.018(2) 0.020(2) 0.025(3) 0.0058(19) -0.006(2) -0.0048(19)
C18 0.023(3) 0.024(2) 0.025(3) 0.000(2) -0.004(2) -0.002(2)
C19 0.031(3) 0.046(4) 0.033(3) -0.010(3) -0.004(2) -0.010(3)
C20 0.040(4) 0.064(5) 0.034(3) -0.011(3) -0.011(3) -0.003(3)
C21 0.023(3) 0.022(2) 0.027(3) 0.001(2) -0.007(2) -0.008(2)
C22 0.015(2) 0.024(3) 0.033(3) 0.007(2) -0.005(2) -0.004(2)
C23 0.013(2) 0.022(2) 0.025(3) 0.003(2) -0.0022(19) -0.0029(19)
C24 0.020(2) 0.031(3) 0.024(3) 0.004(2) -0.005(2) -0.009(2)
C25 0.031(3) 0.031(3) 0.032(3) -0.003(2) -0.005(2) -0.008(2)
C26 0.039(3) 0.042(3) 0.035(3) -0.008(3) -0.015(3) -0.004(3)
C27 0.023(3) 0.026(3) 0.029(3) 0.002(2) -0.008(2) -0.007(2)
C28 0.019(2) 0.027(3) 0.030(3) 0.008(2) -0.009(2) -0.007(2)
C29 0.027(3) 0.027(3) 0.024(3) 0.003(2) -0.004(2) -0.003(2)
C30 0.120(6) 0.121(6) 0.082(5) 0.042(5) -0.026(5) -0.037(6)
C31 0.120(7) 0.083(6) 0.059(5) 0.005(4) -0.037(5) -0.039(5)
C32 0.028(3) 0.023(3) 0.031(3) 0.000(2) -0.008(2) -0.004(2)
C33 0.020(2) 0.026(3) 0.033(3) 0.009(2) -0.009(2) -0.006(2)
C34 0.020(2) 0.021(2) 0.030(3) 0.007(2) -0.007(2) -0.006(2)
C35 0.028(3) 0.030(3) 0.029(3) 0.004(2) -0.009(2) -0.008(2)
C36 0.033(3) 0.056(4) 0.035(3) -0.007(3) -0.007(3) -0.001(3)
C37 0.048(4) 0.072(5) 0.033(4) -0.008(3) -0.005(3) -0.014(4)
C38 0.022(3) 0.036(3) 0.034(3) 0.003(2) -0.008(2) -0.006(2)
C39 0.024(3) 0.024(3) 0.039(3) 0.006(2) -0.013(2) -0.010(2)
C40 0.034(3) 0.025(3) 0.028(3) 0.003(2) -0.013(2) -0.007(2)
C41 0.052(4) 0.036(3) 0.030(3) 0.000(3) -0.006(3) -0.005(3)
C42 0.070(5) 0.046(4) 0.031(3) 0.001(3) -0.008(3) -0.004(4)
C43 0.028(3) 0.025(3) 0.030(3) 0.006(2) -0.008(2) -0.007(2)
C44 0.027(3) 0.033(3) 0.043(3) 0.014(3) -0.016(3) -0.012(2)
C45 0.024(3) 0.027(3) 0.028(3) 0.011(2) -0.013(2) -0.009(2)
C46 0.035(3) 0.019(2) 0.033(3) 0.003(2) -0.012(2) -0.007(2)
C47 0.049(4) 0.028(3) 0.054(4) -0.007(3) 0.005(3) -0.009(3)
C48 0.064(5) 0.032(3) 0.049(4) -0.012(3) 0.006(3) -0.020(3)
C49 0.025(3) 0.022(2) 0.030(3) 0.004(2) -0.007(2) -0.005(2)
C50 0.022(3) 0.027(3) 0.021(3) 0.008(2) -0.007(2) -0.008(2)
C51 0.033(3) 0.030(3) 0.024(3) -0.003(2) -0.009(2) -0.012(2)
C52 0.034(3) 0.038(3) 0.058(4) -0.017(3) 0.004(3) -0.005(3)
C53 0.047(4) 0.061(5) 0.058(5) -0.021(4) 0.003(3) -0.015(3)
C54 0.026(3) 0.033(3) 0.028(3) -0.002(2) -0.005(2) -0.005(2)
C55 0.021(3) 0.029(3) 0.025(3) 0.008(2) -0.009(2) -0.008(2)
C56 0.017(2) 0.023(2) 0.026(3) 0.006(2) -0.008(2) -0.0051(19)
C57 0.022(2) 0.020(2) 0.029(3) 0.001(2) -0.007(2) -0.007(2)
C58 0.052(4) 0.032(3) 0.040(4) -0.007(3) 0.004(3) -0.010(3)
C59 0.047(4) 0.032(3) 0.057(4) -0.011(3) -0.008(3) -0.005(3)
C60 0.020(2) 0.023(2) 0.021(2) 0.0014(19) -0.0065(19) -0.006(2)
C61 0.016(2) 0.023(2) 0.021(2) 0.0021(19) -0.0056(19) -0.0033(19)
C62 0.020(2) 0.019(2) 0.026(3) -0.0002(19) -0.006(2) -0.0043(19)
C63 0.039(3) 0.027(3) 0.025(3) -0.002(2) -0.012(2) -0.003(2)
C64 0.047(4) 0.031(3) 0.032(3) -0.007(2) -0.012(3) -0.008(3)
C65 0.020(2) 0.028(3) 0.020(2) 0.002(2) -0.0066(19) -0.007(2)
C66 0.022(2) 0.023(2) 0.021(3) 0.0039(19) -0.006(2) -0.008(2)
C67 0.077(5) 0.077(5) 0.101(5) 0.007(4) -0.044(4) -0.032(4)
C68 0.060(5) 0.090(5) 0.090(5) -0.009(5) -0.035(4) -0.013(4)
C69 0.076(5) 0.100(6) 0.093(6) -0.010(5) -0.020(5) -0.022(5)
C70 0.102(6) 0.107(6) 0.089(6) -0.013(5) 0.005(5) -0.053(5)
C71 0.129(7) 0.118(7) 0.077(6) 0.018(5) -0.019(5) -0.072(6)
C72 0.119(6) 0.089(6) 0.103(6) 0.030(5) -0.040(5) -0.050(5)
C73 0.096(7) 0.098(7) 0.139(8) -0.005(6) -0.032(6) -0.031(6)
C74 0.146(14) 0.222(16) 0.221(16) -0.027(15) -0.040(13) 0.040(13)
C75 0.171(13) 0.105(9) 0.160(12) -0.049(9) 0.029(10) -0.071(9)
Br0A 0.238(9) 0.125(5) 0.139(6) -0.012(5) -0.049(6) -0.068(6)
Br2A 0.059(2) 0.047(2) 0.090(3) -0.0176(19) -0.010(2) 0.0073(18)
Br1A 0.126(7) 0.216(9) 0.090(5) 0.019(6) 0.013(5) 0.069(7)

loop_
_atom_type_symbol
_atom_type_description
_atom_type_scat_dispersion_real
_atom_type_scat_dispersion_imag
_atom_type_scat_source
C C 0.0148 0.0070 'International Tables Vol C Tables 4.2.6.8 and 6.1.1.4'
H H 0.0000 0.0000 'International Tables Vol C Tables 4.2.6.8 and 6.1.1.4'
Br Br -0.9502 1.0410 'International Tables Vol C Tables 4.2.6.8 and 6.1.1.4'
O O 0.0412 0.0250 'International Tables Vol C Tables 4.2.6.8 and 6.1.1.4'

loop_
_geom_angle_atom_site_label_1
_geom_angle_atom_site_label_2
_geom_angle_atom_site_label_3
_geom_angle
_geom_angle_site_symmetry_1
_geom_angle_site_symmetry_3
_geom_angle_publ_flag
C2 O1 C3 119.9(5) . . ?
C6 O2 C7 117.0(4) . . ?
C13 O3 C14 117.5(4) . . ?
C18 O4 C19 117.2(4) . . ?
C24 O5 C25 118.0(4) . . ?
C30 O6 C29 109.4(7) . . ?
C35 O7 C36 116.6(4) . . ?
C40 O8 C41 120.6(5) . . ?
C46 O9 C47 116.8(5) . . ?
C51 O10 C52 116.3(5) . . ?
C57 O11 C58 116.1(4) . . ?
C62 O12 C63 117.5(4) . . ?
Br1 C1 H1AA 105.1 . . ?
Br1 C1 H1AB 105.1 . . ?
H1AA C1 H1AB 105.9 . . ?
H1BC C1 H1BD 106.5 . . ?
C2 C1 Br1 128.9(8) . . ?
C2 C1 H1AA 105.1 . . ?
C2 C1 H1AB 105.1 . . ?
C2 C1 H1BC 106.5 . . ?
C2 C1 H1BD 106.5 . . ?
C2 C1 Br2A 123.2(9) . . ?
Br2A C1 H1BC 106.5 . . ?
Br2A C1 H1BD 106.5 . . ?
O1 C2 H2A 107.7 . . ?
O1 C2 H2B 107.7 . . ?
C1 C2 O1 118.5(8) . . ?
C1 C2 H2A 107.7 . . ?
C1 C2 H2B 107.7 . . ?
H2A C2 H2B 107.1 . . ?
O1 C3 C4 122.7(5) . . ?
O1 C3 C10 116.5(5) . . ?
C4 C3 C10 120.8(5) . . ?
C3 C4 H4 119.3 . . ?
C3 C4 C5 121.4(5) . . ?
C5 C4 H4 119.3 . . ?
C4 C5 C66 120.1(5) . . ?
C6 C5 C4 117.8(5) . . ?
C6 C5 C66 122.1(5) . . ?
O2 C6 C9 122.7(5) . . ?
C5 C6 O2 116.1(4) . . ?
C5 C6 C9 121.2(5) . . ?
O2 C7 H7A 110.3 . . ?
O2 C7 H7B 110.3 . . ?
O2 C7 C8 106.9(5) . . ?
H7A C7 H7B 108.6 . . ?
C8 C7 H7A 110.3 . . ?
C8 C7 H7B 110.3 . . ?
Br2 C8 H8A 109.6 . . ?
Br2 C8 H8B 109.6 . . ?
C7 C8 Br2 110.3(5) . . ?
C7 C8 H8A 109.6 . . ?
C7 C8 H8B 109.6 . . ?
H8A C8 H8B 108.1 . . ?
C6 C9 H9 119.6 . . ?
C10 C9 C6 120.8(5) . . ?
C10 C9 H9 119.6 . . ?
C3 C10 C11 121.4(5) . . ?
C9 C10 C3 118.0(4) . . ?
C9 C10 C11 120.5(5) . . ?
C10 C11 H11A 108.4 . . ?
C10 C11 H11B 108.4 . . ?
C10 C11 C12 115.7(4) . . ?
H11A C11 H11B 107.4 . . ?
C12 C11 H11A 108.4 . . ?
C12 C11 H11B 108.4 . . ?
C13 C12 C11 120.6(5) . . ?
C21 C12 C11 121.6(5) . . ?
C21 C12 C13 117.7(5) . . ?
O3 C13 C12 114.7(4) . . ?
O3 C13 C16 124.3(5) . . ?
C16 C13 C12 121.0(5) . . ?
O3 C14 H14A 110.3 . . ?
O3 C14 H14B 110.3 . . ?
O3 C14 C15 107.3(4) . . ?
H14A C14 H14B 108.5 . . ?
C15 C14 H14A 110.3 . . ?
C15 C14 H14B 110.3 . . ?
Br3 C15 H15A 109.2 . . ?
Br3 C15 H15B 109.2 . . ?
C14 C15 Br3 112.0(4) . . ?
C14 C15 H15A 109.2 . . ?
C14 C15 H15B 109.2 . . ?
H15A C15 H15B 107.9 . . ?
C13 C16 H16 119.5 . . ?
C13 C16 C17 121.0(5) . . ?
C17 C16 H16 119.5 . . ?
C16 C17 C22 119.6(5) . . ?
C18 C17 C16 118.1(5) . . ?
C18 C17 C22 122.2(5) . . ?
O4 C18 C21 122.8(5) . . ?
C17 C18 O4 116.1(5) . . ?
C17 C18 C21 121.1(5) . . ?
O4 C19 H19A 110.0 . . ?
O4 C19 H19B 110.0 . . ?
O4 C19 C20 108.5(5) . . ?
H19A C19 H19B 108.4 . . ?
C20 C19 H19A 110.0 . . ?
C20 C19 H19B 110.0 . . ?
Br4 C20 H20A 109.0 . . ?
Br4 C20 H20B 109.0 . . ?
C19 C20 Br4 112.7(5) . . ?
C19 C20 H20A 109.0 . . ?
C19 C20 H20B 109.0 . . ?
H20A C20 H20B 107.8 . . ?
C12 C21 C18 120.9(5) . . ?
C12 C21 H21 119.6 . . ?
C18 C21 H21 119.6 . . ?
C17 C22 H22A 109.3 . . ?
C17 C22 H22B 109.3 . . ?
H22A C22 H22B 108.0 . . ?
C23 C22 C17 111.5(4) . . ?
C23 C22 H22A 109.3 . . ?
C23 C22 H22B 109.3 . . ?
C24 C23 C22 122.3(5) . . ?
C24 C23 C32 117.8(5) . . ?
C32 C23 C22 119.8(5) . . ?
O5 C24 C23 116.2(4) . . ?
O5 C24 C27 123.2(5) . . ?
C27 C24 C23 120.6(5) . . ?
O5 C25 H25A 110.1 . . ?
O5 C25 H25B 110.1 . . ?
O5 C25 C26 108.0(5) . . ?
H25A C25 H25B 108.4 . . ?
C26 C25 H25A 110.1 . . ?
C26 C25 H25B 110.1 . . ?
Br5 C26 H26A 109.3 . . ?
Br5 C26 H26B 109.3 . . ?
C25 C26 Br5 111.4(4) . . ?
C25 C26 H26A 109.3 . . ?
C25 C26 H26B 109.3 . . ?
H26A C26 H26B 108.0 . . ?
C24 C27 H27 119.4 . . ?
C24 C27 C28 121.2(5) . . ?
C28 C27 H27 119.4 . . ?
C27 C28 C33 121.2(5) . . ?
C29 C28 C27 118.0(5) . . ?
C29 C28 C33 120.8(5) . . ?
O6 C29 C28 116.1(5) . . ?
O6 C29 C32 122.8(5) . . ?
C32 C29 C28 121.1(5) . . ?
O6 C30 H30A 108.5 . . ?
O6 C30 H30B 108.5 . . ?
O6 C30 C31 115.0(10) . . ?
H30A C30 H30B 107.5 . . ?
C31 C30 H30A 108.5 . . ?
C31 C30 H30B 108.5 . . ?
Br6 C31 H31A 107.7 . . ?
Br6 C31 H31B 107.7 . . ?
C30 C31 Br6 118.6(7) . . ?
C30 C31 H31A 107.7 . . ?
C30 C31 H31B 107.7 . . ?
C30 C31 H31C 113.7 . . ?
C30 C31 H31D 113.7 . . ?
C30 C31 Br0A 89.6(6) . . ?
H31A C31 H31B 107.1 . . ?
H31C C31 H31D 111.0 . . ?
Br0A C31 H31C 113.7 . . ?
Br0A C31 H31D 113.7 . . ?
C23 C32 H32 119.4 . . ?
C29 C32 C23 121.2(5) . . ?
C29 C32 H32 119.4 . . ?
C28 C33 H33A 108.7 . . ?
C28 C33 H33B 108.7 . . ?
H33A C33 H33B 107.6 . . ?
C34 C33 C28 114.4(4) . . ?
C34 C33 H33A 108.7 . . ?
C34 C33 H33B 108.7 . . ?
C35 C34 C33 121.1(5) . . ?
C43 C34 C33 120.8(5) . . ?
C43 C34 C35 118.1(5) . . ?
O7 C35 C34 115.8(5) . . ?
O7 C35 C38 123.5(5) . . ?
C38 C35 C34 120.6(5) . . ?
O7 C36 H36A 109.9 . . ?
O7 C36 H36B 109.9 . . ?
O7 C36 C37 108.7(5) . . ?
H36A C36 H36B 108.3 . . ?
C37 C36 H36A 109.9 . . ?
C37 C36 H36B 109.9 . . ?
Br7 C37 H37A 109.3 . . ?
Br7 C37 H37B 109.3 . . ?
C36 C37 Br7 111.6(5) . . ?
C36 C37 H37A 109.3 . . ?
C36 C37 H37B 109.3 . . ?
H37A C37 H37B 108.0 . . ?
C35 C38 H38 119.8 . . ?
C39 C38 C35 120.5(5) . . ?
C39 C38 H38 119.8 . . ?
C38 C39 C44 120.1(5) . . ?
C40 C39 C38 119.4(5) . . ?
C40 C39 C44 120.4(5) . . ?
O8 C40 C39 115.5(5) . . ?
O8 C40 C43 124.7(5) . . ?
C39 C40 C43 119.8(5) . . ?
O8 C41 H41A 110.6 . . ?
O8 C41 H41B 110.6 . . ?
O8 C41 C42 105.9(6) . . ?
H41A C41 H41B 108.7 . . ?
C42 C41 H41A 110.6 . . ?
C42 C41 H41B 110.6 . . ?
Br8 C42 H42A 109.4 . . ?
Br8 C42 H42B 109.4 . . ?
C41 C42 Br8 111.3(5) . . ?
C41 C42 H42A 109.4 . . ?
C41 C42 H42B 109.4 . . ?
H42A C42 H42B 108.0 . . ?
C34 C43 C40 121.4(5) . . ?
C34 C43 H43 119.3 . . ?
C40 C43 H43 119.3 . . ?
C39 C44 H44A 108.7 . . ?
C39 C44 H44B 108.7 . . ?
C39 C44 C45 114.4(4) . . ?
H44A C44 H44B 107.6 . . ?
C45 C44 H44A 108.7 . . ?
C45 C44 H44B 108.7 . . ?
C46 C45 C44 121.7(5) . . ?
C46 C45 C54 118.3(5) . . ?
C54 C45 C44 120.0(5) . . ?
C45 C46 O9 116.8(5) . . ?
C45 C46 C49 120.6(5) . . ?
C49 C46 O9 122.5(5) . . ?
O9 C47 H47A 110.5 . . ?
O9 C47 H47B 110.5 . . ?
O9 C47 C48 106.3(6) . . ?
H47A C47 H47B 108.7 . . ?
C48 C47 H47A 110.5 . . ?
C48 C47 H47B 110.5 . . ?
Br9 C48 H48A 109.4 . . ?
Br9 C48 H48B 109.4 . . ?
C47 C48 Br9 111.2(5) . . ?
C47 C48 H48A 109.4 . . ?
C47 C48 H48B 109.4 . . ?
H48A C48 H48B 108.0 . . ?
C46 C49 H49 119.4 . . ?
C50 C49 C46 121.3(5) . . ?
C50 C49 H49 119.4 . . ?
C49 C50 C51 117.5(5) . . ?
C49 C50 C55 121.1(5) . . ?
C51 C50 C55 121.4(5) . . ?
O10 C51 C50 116.7(5) . . ?
C54 C51 O10 121.9(5) . . ?
C54 C51 C50 121.4(5) . . ?
O10 C52 H52A 110.0 . . ?
O10 C52 H52B 110.0 . . ?
O10 C52 C53 108.3(5) . . ?
H52A C52 H52B 108.4 . . ?
C53 C52 H52A 110.0 . . ?
C53 C52 H52B 110.0 . . ?
Br10 C53 H53A 109.4 . . ?
Br10 C53 H53B 109.4 . . ?
C52 C53 Br10 111.4(5) . . ?
C52 C53 H53A 109.4 . . ?
C52 C53 H53B 109.4 . . ?
C52 C53 H53C 113.0 . . ?
C52 C53 H53D 113.0 . . ?
C52 C53 Br1A 93.5(6) . . ?
H53A C53 H53B 108.0 . . ?
H53C C53 H53D 110.4 . . ?
Br1A C53 H53C 113.0 . . ?
Br1A C53 H53D 113.0 . . ?
C45 C54 H54 119.7 . . ?
C51 C54 C45 120.6(5) . . ?
C51 C54 H54 119.7 . . ?
C50 C55 H55A 109.0 . . ?
C50 C55 H55B 109.0 . . ?
C50 C55 C56 113.0(4) . . ?
H55A C55 H55B 107.8 . . ?
C56 C55 H55A 109.0 . . ?
C56 C55 H55B 109.0 . . ?
C57 C56 C55 121.5(5) . . ?
C65 C56 C55 120.4(5) . . ?
C65 C56 C57 118.0(5) . . ?
O11 C57 C56 116.4(4) . . ?
O11 C57 C60 123.4(5) . . ?
C56 C57 C60 120.2(5) . . ?
O11 C58 H58A 109.9 . . ?
O11 C58 H58B 109.9 . . ?
O11 C58 C59 109.0(6) . . ?
H58A C58 H58B 108.3 . . ?
C59 C58 H58A 109.9 . . ?
C59 C58 H58B 109.9 . . ?
Br11 C59 H59A 109.0 . . ?
Br11 C59 H59B 109.0 . . ?
C58 C59 Br11 112.8(5) . . ?
C58 C59 H59A 109.0 . . ?
C58 C59 H59B 109.0 . . ?
H59A C59 H59B 107.8 . . ?
C57 C60 H60 119.1 . . ?
C61 C60 C57 121.7(5) . . ?
C61 C60 H60 119.1 . . ?
C60 C61 C62 118.3(5) . . ?
C60 C61 C66 120.6(5) . . ?
C62 C61 C66 121.1(4) . . ?
O12 C62 C61 117.2(4) . . ?
O12 C62 C65 122.6(5) . . ?
C65 C62 C61 120.2(5) . . ?
O12 C63 H63A 110.0 . . ?
O12 C63 H63B 110.0 . . ?
O12 C63 C64 108.5(5) . . ?
H63A C63 H63B 108.4 . . ?
C64 C63 H63A 110.0 . . ?
C64 C63 H63B 110.0 . . ?
Br12 C64 H64A 109.3 . . ?
Br12 C64 H64B 109.3 . . ?
C63 C64 Br12 111.5(4) . . ?
C63 C64 H64A 109.3 . . ?
C63 C64 H64B 109.3 . . ?
H64A C64 H64B 108.0 . . ?
C56 C65 H65 119.2 . . ?
C62 C65 C56 121.5(5) . . ?
C62 C65 H65 119.2 . . ?
C5 C66 C61 114.3(4) . . ?
C5 C66 H66A 108.7 . . ?
C5 C66 H66B 108.7 . . ?
C61 C66 H66A 108.7 . . ?
C61 C66 H66B 108.7 . . ?
H66A C66 H66B 107.6 . . ?
C68 C67 C73 114.4(10) . . ?
C72 C67 C68 118.2(12) . . ?
C72 C67 C73 127.4(12) . . ?
C67 C68 H68 117.8 . . ?
C69 C68 C67 124.4(11) . . ?
C69 C68 H68 117.8 . . ?
C68 C69 H69 120.5 . . ?
C68 C69 C70 118.9(13) . . ?
C70 C69 H69 120.5 . . ?
C69 C70 H70 119.7 . . ?
C69 C70 C71 120.5(13) . . ?
C71 C70 H70 119.7 . . ?
C70 C71 H71 120.4 . . ?
C70 C71 C72 119.2(13) . . ?
C72 C71 H71 120.4 . . ?
C67 C72 C71 118.7(12) . . ?
C67 C72 H72 120.6 . . ?
C71 C72 H72 120.6 . . ?
C67 C73 H73 109.1 . . ?
C74 C73 C67 104.2(13) . . ?
C74 C73 H73 109.1 . . ?
C75 C73 C67 107.5(11) . . ?
C75 C73 H73 109.1 . . ?
C75 C73 C74 117.6(17) . . ?
C73 C74 H74A 109.5 . . ?
C73 C74 H74B 109.5 . . ?
C73 C74 H74C 109.5 . . ?
H74A C74 H74B 109.5 . . ?
H74A C74 H74C 109.5 . . ?
H74B C74 H74C 109.5 . . ?
C73 C75 H75A 109.5 . . ?
C73 C75 H75B 109.5 . . ?
C73 C75 H75C 109.5 . . ?
H75A C75 H75B 109.5 . . ?
H75A C75 H75C 109.5 . . ?
H75B C75 H75C 109.5 . . ?

loop_
_geom_bond_atom_site_label_1
_geom_bond_atom_site_label_2
_geom_bond_distance
_geom_bond_site_symmetry_2
_geom_bond_publ_flag
Br1 C1 1.781(13) . ?
Br2 C8 1.926(8) . ?
Br3 C15 1.939(6) . ?
Br4 C20 1.917(7) . ?
Br5 C26 1.933(7) . ?
Br6 C31 1.946(9) . ?
Br7 C37 1.952(8) . ?
Br8 C42 1.945(9) . ?
Br9 C48 1.950(7) . ?
Br10 C53 1.915(8) . ?
Br11 C59 1.933(7) . ?
Br12 C64 1.943(6) . ?
O1 C2 1.354(9) . ?
O1 C3 1.386(6) . ?
O2 C6 1.389(6) . ?
O2 C7 1.417(7) . ?
O3 C13 1.376(6) . ?
O3 C14 1.421(6) . ?
O4 C18 1.391(6) . ?
O4 C19 1.421(7) . ?
O5 C24 1.376(7) . ?
O5 C25 1.422(7) . ?
O6 C29 1.383(7) . ?
O6 C30 1.118(13) . ?
O7 C35 1.381(7) . ?
O7 C36 1.419(7) . ?
O8 C40 1.364(7) . ?
O8 C41 1.409(8) . ?
O9 C46 1.399(7) . ?
O9 C47 1.416(8) . ?
O10 C51 1.388(7) . ?
O10 C52 1.456(8) . ?
O11 C57 1.380(6) . ?
O11 C58 1.431(7) . ?
O12 C62 1.378(6) . ?
O12 C63 1.423(7) . ?
C1 H1AA 0.9900 . ?
C1 H1AB 0.9900 . ?
C1 H1BC 0.9900 . ?
C1 H1BD 0.9900 . ?
C1 C2 1.344(12) . ?
C1 Br2A 1.944(14) . ?
C2 H2A 0.9900 . ?
C2 H2B 0.9900 . ?
C3 C4 1.388(7) . ?
C3 C10 1.393(7) . ?
C4 H4 0.9500 . ?
C4 C5 1.389(7) . ?
C5 C6 1.386(7) . ?
C5 C66 1.505(7) . ?
C6 C9 1.394(7) . ?
C7 H7A 0.9900 . ?
C7 H7B 0.9900 . ?
C7 C8 1.502(9) . ?
C8 H8A 0.9900 . ?
C8 H8B 0.9900 . ?
C9 H9 0.9500 . ?
C9 C10 1.392(7) . ?
C10 C11 1.512(7) . ?
C11 H11A 0.9900 . ?
C11 H11B 0.9900 . ?
C11 C12 1.515(7) . ?
C12 C13 1.403(7) . ?
C12 C21 1.391(7) . ?
C13 C16 1.387(7) . ?
C14 H14A 0.9900 . ?
C14 H14B 0.9900 . ?
C14 C15 1.511(8) . ?
C15 H15A 0.9900 . ?
C15 H15B 0.9900 . ?
C16 H16 0.9500 . ?
C16 C17 1.391(7) . ?
C17 C18 1.389(7) . ?
C17 C22 1.514(7) . ?
C18 C21 1.395(7) . ?
C19 H19A 0.9900 . ?
C19 H19B 0.9900 . ?
C19 C20 1.508(9) . ?
C20 H20A 0.9900 . ?
C20 H20B 0.9900 . ?
C21 H21 0.9500 . ?
C22 H22A 0.9900 . ?
C22 H22B 0.9900 . ?
C22 C23 1.509(7) . ?
C23 C24 1.394(8) . ?
C23 C32 1.396(8) . ?
C24 C27 1.391(7) . ?
C25 H25A 0.9900 . ?
C25 H25B 0.9900 . ?
C25 C26 1.492(9) . ?
C26 H26A 0.9900 . ?
C26 H26B 0.9900 . ?
C27 H27 0.9500 . ?
C27 C28 1.393(8) . ?
C28 C29 1.386(8) . ?
C28 C33 1.521(7) . ?
C29 C32 1.384(8) . ?
C30 H30A 0.9900 . ?
C30 H30B 0.9900 . ?
C30 C31 1.622(14) . ?
C31 H31A 0.9900 . ?
C31 H31B 0.9900 . ?
C31 H31C 0.9900 . ?
C31 H31D 0.9900 . ?
C31 Br0A 2.209(11) . ?
C32 H32 0.9500 . ?
C33 H33A 0.9900 . ?
C33 H33B 0.9900 . ?
C33 C34 1.514(7) . ?
C34 C35 1.395(8) . ?
C34 C43 1.389(8) . ?
C35 C38 1.391(8) . ?
C36 H36A 0.9900 . ?
C36 H36B 0.9900 . ?
C36 C37 1.493(10) . ?
C37 H37A 0.9900 . ?
C37 H37B 0.9900 . ?
C38 H38 0.9500 . ?
C38 C39 1.389(8) . ?
C39 C40 1.383(8) . ?
C39 C44 1.515(7) . ?
C40 C43 1.394(8) . ?
C41 H41A 0.9900 . ?
C41 H41B 0.9900 . ?
C41 C42 1.498(10) . ?
C42 H42A 0.9900 . ?
C42 H42B 0.9900 . ?
C43 H43 0.9500 . ?
C44 H44A 0.9900 . ?
C44 H44B 0.9900 . ?
C44 C45 1.517(7) . ?
C45 C46 1.382(8) . ?
C45 C54 1.392(8) . ?
C46 C49 1.393(8) . ?
C47 H47A 0.9900 . ?
C47 H47B 0.9900 . ?
C47 C48 1.520(9) . ?
C48 H48A 0.9900 . ?
C48 H48B 0.9900 . ?
C49 H49 0.9500 . ?
C49 C50 1.384(8) . ?
C50 C51 1.394(8) . ?
C50 C55 1.516(7) . ?
C51 C54 1.383(8) . ?
C52 H52A 0.9900 . ?
C52 H52B 0.9900 . ?
C52 C53 1.508(10) . ?
C53 H53A 0.9900 . ?
C53 H53B 0.9900 . ?
C53 H53C 0.9900 . ?
C53 H53D 0.9900 . ?
C53 Br1A 1.835(11) . ?
C54 H54 0.9500 . ?
C55 H55A 0.9900 . ?
C55 H55B 0.9900 . ?
C55 C56 1.518(7) . ?
C56 C57 1.393(8) . ?
C56 C65 1.393(7) . ?
C57 C60 1.395(7) . ?
C58 H58A 0.9900 . ?
C58 H58B 0.9900 . ?
C58 C59 1.495(9) . ?
C59 H59A 0.9900 . ?
C59 H59B 0.9900 . ?
C60 H60 0.9500 . ?
C60 C61 1.378(7) . ?
C61 C62 1.397(7) . ?
C61 C66 1.519(7) . ?
C62 C65 1.389(7) . ?
C63 H63A 0.9900 . ?
C63 H63B 0.9900 . ?
C63 C64 1.500(8) . ?
C64 H64A 0.9900 . ?
C64 H64B 0.9900 . ?
C65 H65 0.9500 . ?
C66 H66A 0.9900 . ?
C66 H66B 0.9900 . ?
C67 C68 1.359(14) . ?
C67 C72 1.354(16) . ?
C67 C73 1.550(14) . ?
C68 H68 0.9500 . ?
C68 C69 1.337(15) . ?
C69 H69 0.9500 . ?
C69 C70 1.342(17) . ?
C70 H70 0.9500 . ?
C70 C71 1.374(19) . ?
C71 H71 0.9500 . ?
C71 C72 1.434(19) . ?
C72 H72 0.9500 . ?
C73 H73 1.0000 . ?
C73 C74 1.482(15) . ?
C73 C75 1.441(14) . ?
C74 H74A 0.9800 . ?
C74 H74B 0.9800 . ?
C74 H74C 0.9800 . ?
C75 H75A 0.9800 . ?
C75 H75B 0.9800 . ?
C75 H75C 0.9800 . ?

loop_
_geom_torsion_atom_site_label_1
_geom_torsion_atom_site_label_2
_geom_torsion_atom_site_label_3
_geom_torsion_atom_site_label_4
_geom_torsion
_geom_torsion_site_symmetry_1
_geom_torsion_site_symmetry_2
_geom_torsion_site_symmetry_3
_geom_torsion_site_symmetry_4
_geom_torsion_publ_flag
Br1 C1 C2 O1 -12(2) . . . . ?
O1 C3 C4 C5 179.3(5) . . . . ?
O1 C3 C10 C9 179.6(5) . . . . ?
O1 C3 C10 C11 -4.5(7) . . . . ?
O2 C6 C9 C10 -179.2(5) . . . . ?
O2 C7 C8 Br2 -177.5(5) . . . . ?
O3 C13 C16 C17 -176.9(5) . . . . ?
O3 C14 C15 Br3 57.9(5) . . . . ?
O4 C18 C21 C12 -178.4(5) . . . . ?
O4 C19 C20 Br4 64.1(7) . . . . ?
O5 C24 C27 C28 -177.8(5) . . . . ?
O5 C25 C26 Br5 -72.2(5) . . . . ?
O6 C29 C32 C23 178.2(5) . . . . ?
O6 C30 C31 Br6 153.7(9) . . . . ?
O6 C30 C31 Br0A 113.6(10) . . . . ?
O7 C35 C38 C39 177.6(5) . . . . ?
O7 C36 C37 Br7 66.8(7) . . . . ?
O8 C40 C43 C34 179.8(5) . . . . ?
O8 C41 C42 Br8 -65.7(6) . . . . ?
O9 C46 C49 C50 -173.9(5) . . . . ?
O9 C47 C48 Br9 67.0(7) . . . . ?
O10 C51 C54 C45 -178.4(5) . . . . ?
O10 C52 C53 Br10 -176.5(5) . . . . ?
O10 C52 C53 Br1A -167.8(6) . . . . ?
O11 C57 C60 C61 175.2(5) . . . . ?
O11 C58 C59 Br11 -70.0(7) . . . . ?
O12 C62 C65 C56 -179.4(5) . . . . ?
O12 C63 C64 Br12 -71.2(5) . . . . ?
C2 O1 C3 C4 23.6(10) . . . . ?
C2 O1 C3 C10 -158.7(7) . . . . ?
C3 O1 C2 C1 -168.4(11) . . . . ?
C3 C4 C5 C6 1.8(7) . . . . ?
C3 C4 C5 C66 -176.3(5) . . . . ?
C3 C10 C11 C12 89.8(6) . . . . ?
C4 C3 C10 C9 -2.6(7) . . . . ?
C4 C3 C10 C11 173.3(5) . . . . ?
C4 C5 C6 O2 178.1(4) . . . . ?
C4 C5 C6 C9 -4.1(7) . . . . ?
C4 C5 C66 C61 -86.8(6) . . . . ?
C5 C6 C9 C10 3.1(8) . . . . ?
C6 O2 C7 C8 165.4(6) . . . . ?
C6 C5 C66 C61 95.3(6) . . . . ?
C6 C9 C10 C3 0.3(7) . . . . ?
C6 C9 C10 C11 -175.7(4) . . . . ?
C7 O2 C6 C5 -167.6(5) . . . . ?
C7 O2 C6 C9 14.6(8) . . . . ?
C9 C10 C11 C12 -94.4(6) . . . . ?
C10 C3 C4 C5 1.6(8) . . . . ?
C10 C11 C12 C13 86.2(6) . . . . ?
C10 C11 C12 C21 -97.4(6) . . . . ?
C11 C12 C13 O3 -7.0(7) . . . . ?
C11 C12 C13 C16 171.9(5) . . . . ?
C11 C12 C21 C18 -175.7(5) . . . . ?
C12 C13 C16 C17 4.4(8) . . . . ?
C13 O3 C14 C15 172.4(4) . . . . ?
C13 C12 C21 C18 0.8(7) . . . . ?
C13 C16 C17 C18 -0.1(7) . . . . ?
C13 C16 C17 C22 179.4(5) . . . . ?
C14 O3 C13 C12 170.4(5) . . . . ?
C14 O3 C13 C16 -8.5(7) . . . . ?
C16 C17 C18 O4 178.0(5) . . . . ?
C16 C17 C18 C21 -3.8(7) . . . . ?
C16 C17 C22 C23 -81.0(6) . . . . ?
C17 C18 C21 C12 3.5(8) . . . . ?
C17 C22 C23 C24 98.6(6) . . . . ?
C17 C22 C23 C32 -80.7(6) . . . . ?
C18 O4 C19 C20 169.5(5) . . . . ?
C18 C17 C22 C23 98.6(6) . . . . ?
C19 O4 C18 C17 -175.0(5) . . . . ?
C19 O4 C18 C21 6.8(8) . . . . ?
C21 C12 C13 O3 176.5(4) . . . . ?
C21 C12 C13 C16 -4.7(7) . . . . ?
C22 C17 C18 O4 -1.6(7) . . . . ?
C22 C17 C18 C21 176.7(5) . . . . ?
C22 C23 C24 O5 -2.0(7) . . . . ?
C22 C23 C24 C27 178.3(5) . . . . ?
C22 C23 C32 C29 -179.6(5) . . . . ?
C23 C24 C27 C28 2.0(8) . . . . ?
C24 O5 C25 C26 -175.9(5) . . . . ?
C24 C23 C32 C29 1.1(8) . . . . ?
C24 C27 C28 C29 -0.1(8) . . . . ?
C24 C27 C28 C33 -177.9(5) . . . . ?
C25 O5 C24 C23 162.7(5) . . . . ?
C25 O5 C24 C27 -17.6(7) . . . . ?
C27 C28 C29 O6 -178.8(5) . . . . ?
C27 C28 C29 C32 -1.2(8) . . . . ?
C27 C28 C33 C34 -109.1(6) . . . . ?
C28 C29 C32 C23 0.8(8) . . . . ?
C28 C33 C34 C35 71.5(7) . . . . ?
C28 C33 C34 C43 -111.6(6) . . . . ?
C29 O6 C30 C31 165.0(7) . . . . ?
C29 C28 C33 C34 73.2(7) . . . . ?
C30 O6 C29 C28 -144.3(9) . . . . ?
C30 O6 C29 C32 38.2(10) . . . . ?
C32 C23 C24 O5 177.3(5) . . . . ?
C32 C23 C24 C27 -2.4(7) . . . . ?
C33 C28 C29 O6 -1.0(8) . . . . ?
C33 C28 C29 C32 176.6(5) . . . . ?
C33 C34 C35 O7 -2.9(7) . . . . ?
C33 C34 C35 C38 173.9(5) . . . . ?
C33 C34 C43 C40 -175.0(5) . . . . ?
C34 C35 C38 C39 1.0(8) . . . . ?
C35 O7 C36 C37 171.8(6) . . . . ?
C35 C34 C43 C40 2.0(8) . . . . ?
C35 C38 C39 C40 2.2(8) . . . . ?
C35 C38 C39 C44 -173.8(5) . . . . ?
C36 O7 C35 C34 -174.1(5) . . . . ?
C36 O7 C35 C38 9.2(8) . . . . ?
C38 C39 C40 O8 177.9(5) . . . . ?
C38 C39 C40 C43 -3.3(8) . . . . ?
C38 C39 C44 C45 -67.3(7) . . . . ?
C39 C40 C43 C34 1.2(8) . . . . ?
C39 C44 C45 C46 111.0(6) . . . . ?
C39 C44 C45 C54 -70.6(7) . . . . ?
C40 O8 C41 C42 178.9(6) . . . . ?
C40 C39 C44 C45 116.7(6) . . . . ?
C41 O8 C40 C39 -177.6(5) . . . . ?
C41 O8 C40 C43 3.6(9) . . . . ?
C43 C34 C35 O7 -179.9(5) . . . . ?
C43 C34 C35 C38 -3.1(8) . . . . ?
C44 C39 C40 O8 -6.1(8) . . . . ?
C44 C39 C40 C43 172.7(5) . . . . ?
C44 C45 C46 O9 -8.8(8) . . . . ?
C44 C45 C46 C49 172.4(5) . . . . ?
C44 C45 C54 C51 -176.2(5) . . . . ?
C45 C46 C49 C50 4.7(8) . . . . ?
C46 O9 C47 C48 -160.3(5) . . . . ?
C46 C45 C54 C51 2.2(8) . . . . ?
C46 C49 C50 C51 0.3(8) . . . . ?
C46 C49 C50 C55 -178.7(5) . . . . ?
C47 O9 C46 C45 136.3(6) . . . . ?
C47 O9 C46 C49 -45.0(8) . . . . ?
C49 C50 C51 O10 177.1(5) . . . . ?
C49 C50 C51 C54 -4.0(8) . . . . ?
C49 C50 C55 C56 -106.2(6) . . . . ?
C50 C51 C54 C45 2.8(8) . . . . ?
C50 C55 C56 C57 76.7(6) . . . . ?
C50 C55 C56 C65 -102.8(6) . . . . ?
C51 O10 C52 C53 152.3(6) . . . . ?
C51 C50 C55 C56 74.8(6) . . . . ?
C52 O10 C51 C50 -151.1(5) . . . . ?
C52 O10 C51 C54 30.0(8) . . . . ?
C54 C45 C46 O9 172.8(5) . . . . ?
C54 C45 C46 C49 -5.9(8) . . . . ?
C55 C50 C51 O10 -3.9(8) . . . . ?
C55 C50 C51 C54 175.0(5) . . . . ?
C55 C56 C57 O11 4.6(7) . . . . ?
C55 C56 C57 C60 -177.1(5) . . . . ?
C55 C56 C65 C62 178.5(5) . . . . ?
C56 C57 C60 C61 -3.1(8) . . . . ?
C57 O11 C58 C59 -159.0(5) . . . . ?
C57 C56 C65 C62 -1.0(7) . . . . ?
C57 C60 C61 C62 2.1(7) . . . . ?
C57 C60 C61 C66 -176.0(5) . . . . ?
C58 O11 C57 C56 153.7(5) . . . . ?
C58 O11 C57 C60 -24.6(8) . . . . ?
C60 C61 C62 O12 178.9(4) . . . . ?
C60 C61 C62 C65 -0.7(7) . . . . ?
C60 C61 C66 C5 -85.5(6) . . . . ?
C61 C62 C65 C56 0.2(8) . . . . ?
C62 O12 C63 C64 -169.5(5) . . . . ?
C62 C61 C66 C5 96.4(6) . . . . ?
C63 O12 C62 C61 158.6(5) . . . . ?
C63 O12 C62 C65 -21.8(7) . . . . ?
C65 C56 C57 O11 -175.9(4) . . . . ?
C65 C56 C57 C60 2.4(7) . . . . ?
C66 C5 C6 O2 -3.9(7) . . . . ?
C66 C5 C6 C9 173.9(5) . . . . ?
C66 C61 C62 O12 -3.0(7) . . . . ?
C66 C61 C62 C65 177.4(5) . . . . ?
C67 C68 C69 C70 -2.3(18) . . . . ?
C68 C67 C72 C71 0.6(16) . . . . ?
C68 C67 C73 C74 148.6(14) . . . . ?
C68 C67 C73 C75 -85.9(15) . . . . ?
C68 C69 C70 C71 2.5(18) . . . . ?
C69 C70 C71 C72 -1.2(18) . . . . ?
C70 C71 C72 C67 -0.4(18) . . . . ?
C72 C67 C68 C69 0.8(17) . . . . ?
C72 C67 C73 C74 -29.0(19) . . . . ?
C72 C67 C73 C75 96.4(16) . . . . ?
C73 C67 C68 C69 -177.2(11) . . . . ?
C73 C67 C72 C71 178.2(11) . . . . ?
Br2A C1 C2 O1 23.2(19) . . . . ?
